data_4327777
loop_
_publ_author_name
'Agata Bia\/lo\'nska'
'Robert Bronisz'
'Miko\/laj F. Rudolf'
'Marek Weselski'

_publ_contact_author_address
;
Faculty of Chemistry
University of Wroc\/law
14. F. Joliot-Curie
50-383 Wroc\/law
Poland
;
_publ_contact_author_email 'bron@wchuwr.pl weselski@eto.wchuwr.pl'
_publ_section_title
;
 HS\\leftarrow\\rightarrowLS Transition in Iron(II) Two-Dimensional
 Coordination Networks Containing Tris(tetrazol-1-ylmethyl)methane As
 Triconnected Building Block
;
_journal_name_full 'Inorganic Chemistry'
_journal_page_first 237
_journal_page_last 245
_journal_paper_doi 10.1021/ic201535x
_journal_volume 51
_journal_year 2012
_chemical_formula_moiety 'Fe 2(C7 H10 N12), 2(Cl O4)'
_chemical_formula_sum 'C14 H20 Cl2 Fe N24 O8'
_chemical_formula_weight 779.29
_chemical_name_systematic
;
catena-(bis(\m~3~-bis[tris(tetrazol-1-ylmethyl)methane-
N4,N4',N4'')iron(ii) bis(perchlorate))
;
_space_group_IT_number 147
_symmetry_cell_setting trigonal
_symmetry_space_group_name_Hall '-P 3'
_symmetry_space_group_name_H-M 'P -3'
_atom_sites_solution_hydrogens geom
_atom_sites_solution_primary direct
_atom_sites_solution_secondary difmap
_audit_creation_method SHELXL-97
_cell_angle_alpha 90.00
_cell_angle_beta 90.00
_cell_angle_gamma 120.00
_cell_formula_units_Z 1
_cell_length_a 9.917(3)
_cell_length_b 9.917(3)
_cell_length_c 8.372(2)
_cell_measurement_reflns_used 3192
_cell_measurement_temperature 155(2)
_cell_measurement_theta_max 36.66
_cell_measurement_theta_min 3.39
_cell_volume 713.1(3)
_computing_cell_refinement
;
CrysAlis RED, Oxford Diffraction Ltd.,
Version 1.171.33.52 (release 06-11-2009 CrysAlis171 .NET)
(compiled Nov  6 2009,16:24:50)
;
_computing_data_collection
;
CrysAlis CCD, Oxford Diffraction Ltd.,
Version 1.171.33.52 (release 06-11-2009 CrysAlis171 .NET)
(compiled Nov  6 2009,16:24:50)
;
_computing_data_reduction
;
CrysAlis RED, Oxford Diffraction Ltd.,
Version 1.171.33.52 (release 06-11-2009 CrysAlis171 .NET)
(compiled Nov  6 2009,16:24:50)
;
_computing_structure_refinement
;
SHELXL-97 (Sheldrick, G. M. (2008). <i>Acta Cryst.</i> <b>A64</b>, 112-122.)
;
_computing_structure_solution
;
SHELXS-97 (Sheldrick, G. M. (2008). <i>Acta Cryst.</i> <b>A64</b>, 112-122.)
;
_diffrn_ambient_temperature 155(2)
_diffrn_measured_fraction_theta_full 0.998
_diffrn_measured_fraction_theta_max 0.998
_diffrn_measurement_device_type 'Kuma KM4CCD'
_diffrn_measurement_method '\w scan'
_diffrn_radiation_monochromator graphite
_diffrn_radiation_source 'fine-focus sealed tube'
_diffrn_radiation_type MoK\a
_diffrn_radiation_wavelength 0.71073
_diffrn_reflns_av_R_equivalents 0.0412
_diffrn_reflns_av_sigmaI/netI 0.0271
_diffrn_reflns_limit_h_max 12
_diffrn_reflns_limit_h_min -12
_diffrn_reflns_limit_k_max 12
_diffrn_reflns_limit_k_min -12
_diffrn_reflns_limit_l_max 9
_diffrn_reflns_limit_l_min -10
_diffrn_reflns_number 6470
_diffrn_reflns_theta_full 26.93
_diffrn_reflns_theta_max 26.93
_diffrn_reflns_theta_min 3.40
_diffrn_standards_number 0
_exptl_absorpt_coefficient_mu 0.806
_exptl_absorpt_correction_T_max 0.988
_exptl_absorpt_correction_T_min 0.866
_exptl_absorpt_correction_type analytical
_exptl_absorpt_process_details
;
CrysAlis RED, Oxford Diffraction Ltd.,
Version 1.171.33.52 (release 06-11-2009 CrysAlis171 .NET)
(compiled Nov  6 2009,16:24:50)
Analytical numeric absorption correction using a multifaceted crystal
            model based on expressions derived by R.C. Clark & J.S. Reid.
(Clark, R. C. & Reid, J. S. (1995). Acta Cryst. A51, 887-897)
;
_exptl_crystal_colour purple
_exptl_crystal_density_diffrn 1.815
_exptl_crystal_description 'triangular plate'
_exptl_crystal_F_000 396
_exptl_crystal_size_max 0.32
_exptl_crystal_size_mid 0.22
_exptl_crystal_size_min 0.02
_refine_diff_density_max 0.266
_refine_diff_density_min -0.213
_refine_diff_density_rms 0.053
_refine_ls_extinction_method none
_refine_ls_goodness_of_fit_ref 1.028
_refine_ls_hydrogen_treatment constr
_refine_ls_matrix_type full
_refine_ls_number_parameters 148
_refine_ls_number_reflns 1046
_refine_ls_number_restraints 128
_refine_ls_restrained_S_all 0.994
_refine_ls_R_factor_all 0.0416
_refine_ls_R_factor_gt 0.0280
_refine_ls_shift/su_max 0.000
_refine_ls_shift/su_mean 0.000
_refine_ls_structure_factor_coef Fsqd
_refine_ls_weighting_details 'calc w=1/[\s^2^(Fo^2^)+(0.0424P)^2^+0.0804P] where P=(Fo^2^+2Fc^2^)/3'
_refine_ls_weighting_scheme calc
_refine_ls_wR_factor_gt 0.0660
_refine_ls_wR_factor_ref 0.0701
_reflns_number_gt 843
_reflns_number_total 1046
_reflns_threshold_expression >2sigma(I)
_cod_data_source_file ic201535x_si_001_12.cif
_cod_data_source_block 111tza4
_cod_database_code 4327777

loop_
_symmetry_equiv_pos_as_xyz
'x, y, z'
'-y, x-y, z'
'-x+y, -x, z'
'-x, -y, -z'
'y, -x+y, -z'
'x-y, x, -z'

loop_
_atom_site_label
_atom_site_type_symbol
_atom_site_fract_x
_atom_site_fract_y
_atom_site_fract_z
_atom_site_U_iso_or_equiv
_atom_site_adp_type
_atom_site_occupancy
_atom_site_symmetry_multiplicity
_atom_site_calc_flag
_atom_site_refinement_flags
_atom_site_disorder_group
Fe Fe 0.0000 0.0000 0.0000 0.01693(17) Uani 1 6 d S .
N1 N 0.37999(16) 0.20362(16) 0.29838(17) 0.0218(3) Uani 1 1 d . .
N2 N 0.30811(19) 0.05632(18) 0.3542(2) 0.0383(4) Uani 1 1 d . .
N3 N 0.19231(19) -0.02512(18) 0.2593(2) 0.0355(4) Uani 1 1 d . .
N4 N 0.18775(16) 0.06766(16) 0.14226(16) 0.0210(3) Uani 1 1 d . .
C1 C 0.51728(19) 0.3274(2) 0.3781(2) 0.0235(4) Uani 1 1 d . .
H1A H 0.5065 0.3099 0.4950 0.028 Uiso 1 1 calc R .
H1B H 0.5241 0.4288 0.3562 0.028 Uiso 1 1 calc R .
C2 C 0.6667 0.3333 0.3217(3) 0.0197(6) Uani 1 3 d S .
H2 H 0.6667 0.3333 0.2022 0.024 Uiso 1 3 calc SR .
C5 C 0.30525(19) 0.2082(2) 0.1691(2) 0.0222(4) Uani 1 1 d . .
H5 H 0.3321 0.2980 0.1063 0.027 Uiso 1 1 calc R .
Cl1 Cl 0.3333 0.6667 0.1190(2) 0.0276(7) Uani 0.833(13) 3 d SPDU 1
O1 O 0.3843(14) 0.5666(14) 0.050(3) 0.048(5) Uani 0.278(4) 1 d PDU 1
O2 O 0.4272(12) 0.8205(11) 0.053(3) 0.032(3) Uani 0.278(4) 1 d PDU 1
O3 O 0.3641(14) 0.677(3) 0.2881(4) 0.042(3) Uani 0.278(4) 1 d PDU 1
O4 O 0.1745(10) 0.6098(13) 0.071(3) 0.038(4) Uani 0.278(4) 1 d PDU 1
Cl11 Cl 0.373(2) 0.718(2) 0.1308(19) 0.048(3) Uani 0.056(4) 1 d PDU -2
O11 O 0.413(4) 0.598(4) 0.102(5) 0.042(5) Uani 0.056(4) 1 d PDU -2
O21 O 0.427(4) 0.781(4) 0.290(3) 0.049(5) Uani 0.056(4) 1 d PDU -2
O31 O 0.459(6) 0.843(4) 0.016(4) 0.040(5) Uani 0.056(4) 1 d PDU -2
O41 O 0.203(3) 0.644(5) 0.132(4) 0.042(5) Uani 0.056(4) 1 d PDU -2

loop_
_atom_site_aniso_label
_atom_site_aniso_U_11
_atom_site_aniso_U_22
_atom_site_aniso_U_33
_atom_site_aniso_U_23
_atom_site_aniso_U_13
_atom_site_aniso_U_12
Fe 0.0155(2) 0.0155(2) 0.0198(3) 0.000 0.000 0.00774(11)
N1 0.0184(7) 0.0176(7) 0.0284(7) 0.0001(6) -0.0003(6) 0.0082(6)
N2 0.0297(9) 0.0237(9) 0.0516(10) 0.0101(7) -0.0118(8) 0.0059(7)
N3 0.0276(9) 0.0231(8) 0.0501(10) 0.0062(7) -0.0130(7) 0.0084(7)
N4 0.0204(7) 0.0176(7) 0.0260(7) 0.0004(5) 0.0010(6) 0.0103(6)
C1 0.0201(9) 0.0224(9) 0.0276(9) -0.0056(7) -0.0023(7) 0.0103(7)
C2 0.0192(9) 0.0192(9) 0.0207(13) 0.000 0.000 0.0096(4)
C5 0.0194(9) 0.0213(9) 0.0251(8) 0.0022(7) 0.0011(6) 0.0095(7)
Cl1 0.0326(9) 0.0326(9) 0.0176(6) 0.000 0.000 0.0163(4)
O1 0.073(9) 0.044(9) 0.039(9) -0.006(7) 0.009(7) 0.038(7)
O2 0.047(6) 0.029(6) 0.031(7) -0.007(5) -0.003(5) 0.028(5)
O3 0.045(6) 0.061(6) 0.0179(16) -0.014(6) -0.008(3) 0.026(5)
O4 0.027(7) 0.059(9) 0.039(8) -0.016(6) -0.006(6) 0.030(7)
Cl11 0.049(4) 0.048(5) 0.045(4) -0.011(4) -0.001(4) 0.024(4)
O11 0.055(7) 0.041(7) 0.045(7) -0.015(6) 0.008(6) 0.035(6)
O21 0.051(7) 0.055(7) 0.037(6) -0.008(6) -0.003(6) 0.023(6)
O31 0.045(7) 0.037(7) 0.039(7) -0.003(6) -0.002(6) 0.022(5)
O41 0.035(7) 0.052(7) 0.049(7) -0.010(6) -0.004(6) 0.029(6)

loop_
_atom_type_symbol
_atom_type_description
_atom_type_scat_dispersion_real
_atom_type_scat_dispersion_imag
_atom_type_scat_source
C C 0.0033 0.0016 'International Tables Vol C Tables 4.2.6.8 and 6.1.1.4'
H H 0.0000 0.0000 'International Tables Vol C Tables 4.2.6.8 and 6.1.1.4'
N N 0.0061 0.0033 'International Tables Vol C Tables 4.2.6.8 and 6.1.1.4'
Cl Cl 0.1484 0.1585 'International Tables Vol C Tables 4.2.6.8 and 6.1.1.4'
O O 0.0106 0.0060 'International Tables Vol C Tables 4.2.6.8 and 6.1.1.4'
Fe Fe 0.3463 0.8444 'International Tables Vol C Tables 4.2.6.8 and 6.1.1.4'

loop_
_geom_angle_atom_site_label_1
_geom_angle_atom_site_label_2
_geom_angle_atom_site_label_3
_geom_angle
_geom_angle_site_symmetry_1
_geom_angle_site_symmetry_3
N4 Fe N4 180.00(9) . 4
N4 Fe N4 91.19(6) . 5
N4 Fe N4 88.81(6) 4 5
N4 Fe N4 91.19(6) . 6
N4 Fe N4 88.81(6) 4 6
N4 Fe N4 88.81(6) 5 6
N4 Fe N4 88.81(6) . 3
N4 Fe N4 91.19(6) 4 3
N4 Fe N4 91.19(6) 5 3
N4 Fe N4 180.00(9) 6 3
N4 Fe N4 88.81(6) . 2
N4 Fe N4 91.19(6) 4 2
N4 Fe N4 180.00(7) 5 2
N4 Fe N4 91.19(6) 6 2
N4 Fe N4 88.81(6) 3 2
C5 N1 N2 108.57(14) . .
C5 N1 C1 130.26(15) . .
N2 N1 C1 121.16(14) . .
N3 N2 N1 106.67(14) . .
N2 N3 N4 109.84(14) . .
C5 N4 N3 106.42(14) . .
C5 N4 Fe 129.32(12) . .
N3 N4 Fe 122.45(11) . .
N1 C1 C2 111.67(13) . .
N1 C1 H1A 109.3 . .
C2 C1 H1A 109.3 . .
N1 C1 H1B 109.3 . .
C2 C1 H1B 109.3 . .
H1A C1 H1B 107.9 . .
C1 C2 C1 110.89(11) 2_655 3_665
C1 C2 C1 110.89(11) 2_655 .
C1 C2 C1 110.89(11) 3_665 .
C1 C2 H2 108.0 2_655 .
C1 C2 H2 108.0 3_665 .
C1 C2 H2 108.0 . .
N4 C5 N1 108.50(15) . .
N4 C5 H5 125.7 . .
N1 C5 H5 125.7 . .
O1 Cl1 O1 105.1(11) 3_565 2_665
O1 Cl1 O1 105.1(11) 3_565 .
O1 Cl1 O1 105.1(11) 2_665 .
O1 Cl1 O4 7.4(16) 3_565 .
O1 Cl1 O4 110.2(11) 2_665 .
O1 Cl1 O4 108.1(5) . .
O1 Cl1 O4 108.1(5) 3_565 3_565
O1 Cl1 O4 7.4(16) 2_665 3_565
O1 Cl1 O4 110.2(12) . 3_565
O4 Cl1 O4 112.5(9) . 3_565
O1 Cl1 O4 110.2(11) 3_565 2_665
O1 Cl1 O4 108.1(5) 2_665 2_665
O1 Cl1 O4 7.4(16) . 2_665
O4 Cl1 O4 112.5(9) . 2_665
O4 Cl1 O4 112.5(9) 3_565 2_665
O1 Cl1 O3 107.9(17) 3_565 2_665
O1 Cl1 O3 107.8(6) 2_665 2_665
O1 Cl1 O3 124.3(12) . 2_665
O4 Cl1 O3 100.9(13) . 2_665
O4 Cl1 O3 100.5(14) 3_565 2_665
O4 Cl1 O3 117.0(10) 2_665 2_665
O1 Cl1 O3 124.3(12) 3_565 .
O1 Cl1 O3 107.9(17) 2_665 .
O1 Cl1 O3 107.8(6) . .
O4 Cl1 O3 117.0(10) . .
O4 Cl1 O3 100.9(14) 3_565 .
O4 Cl1 O3 100.5(14) 2_665 .
O3 Cl1 O3 18.6(8) 2_665 .
O1 Cl1 O3 107.8(6) 3_565 3_565
O1 Cl1 O3 124.3(12) 2_665 3_565
O1 Cl1 O3 107.9(17) . 3_565
O4 Cl1 O3 100.5(14) . 3_565
O4 Cl1 O3 117.0(10) 3_565 3_565
O4 Cl1 O3 100.9(13) 2_665 3_565
O3 Cl1 O3 18.6(8) 2_665 3_565
O3 Cl1 O3 18.6(8) . 3_565
O1 Cl1 O2 3.3(8) 3_565 2_665
O1 Cl1 O2 108.3(4) 2_665 2_665
O1 Cl1 O2 103.1(10) . 2_665
O4 Cl1 O2 6.6(15) . 2_665
O4 Cl1 O2 111.3(10) 3_565 2_665
O4 Cl1 O2 108.0(5) 2_665 2_665
O3 Cl1 O2 107.4(6) 2_665 2_665
O3 Cl1 O2 123.2(11) . 2_665
O3 Cl1 O2 106.3(17) 3_565 2_665
O1 Cl1 O2 103.1(10) 3_565 .
O1 Cl1 O2 3.3(8) 2_665 .
O1 Cl1 O2 108.3(4) . .
O4 Cl1 O2 108.0(5) . .
O4 Cl1 O2 6.6(15) 3_565 .
O4 Cl1 O2 111.3(10) 2_665 .
O3 Cl1 O2 106.3(17) 2_665 .
O3 Cl1 O2 107.4(6) . .
O3 Cl1 O2 123.2(11) 3_565 .
O2 Cl1 O2 106.3(10) 2_665 .
O1 Cl1 O2 108.3(4) 3_565 3_565
O1 Cl1 O2 103.1(10) 2_665 3_565
O1 Cl1 O2 3.3(8) . 3_565
O4 Cl1 O2 111.3(10) . 3_565
O4 Cl1 O2 108.0(5) 3_565 3_565
O4 Cl1 O2 6.6(15) 2_665 3_565
O3 Cl1 O2 123.2(11) 2_665 3_565
O3 Cl1 O2 106.3(17) . 3_565
O3 Cl1 O2 107.4(6) 3_565 3_565
O2 Cl1 O2 106.3(10) 2_665 3_565
O2 Cl1 O2 106.3(10) . 3_565
O2 O1 O4 63(10) 3_565 2_665
O2 O1 Cl1 90(4) 3_565 .
O4 O1 Cl1 86.6(18) 2_665 .
O1 O2 O4 91(10) 2_665 3_565
O1 O2 Cl1 87(4) 2_665 .
O4 O2 Cl1 86.3(19) 3_565 .
O3 O3 O3 60.000(7) 3_565 2_665
O3 O3 Cl1 80.7(4) 3_565 .
O3 O3 Cl1 80.7(4) 2_665 .
O2 O4 O1 26(4) 2_665 3_565
O2 O4 Cl1 87(2) 2_665 .
O1 O4 Cl1 86.1(17) 3_565 .
O21 Cl11 O31 107.7(9) . .
O21 Cl11 O11 107.7(8) . .
O31 Cl11 O11 107.6(9) . .
O21 Cl11 O41 107.5(9) . .
O31 Cl11 O41 118(3) . .
O11 Cl11 O41 107.7(8) . .

loop_
_geom_bond_atom_site_label_1
_geom_bond_atom_site_label_2
_geom_bond_distance
_geom_bond_site_symmetry_2
Fe N4 2.0214(14) .
Fe N4 2.0214(14) 4
Fe N4 2.0214(14) 5
Fe N4 2.0214(14) 6
Fe N4 2.0214(14) 3
Fe N4 2.0214(14) 2
N1 C5 1.326(2) .
N1 N2 1.349(2) .
N1 C1 1.461(2) .
N2 N3 1.294(2) .
N3 N4 1.361(2) .
N4 C5 1.314(2) .
C1 C2 1.5279(19) .
C1 H1A 0.9900 .
C1 H1B 0.9900 .
C2 C1 1.5279(19) 2_655
C2 C1 1.5279(19) 3_665
C2 H2 1.0000 .
C5 H5 0.9500 .
Cl1 O1 1.439(4) 3_565
Cl1 O1 1.439(4) 2_665
Cl1 O1 1.439(4) .
Cl1 O4 1.440(4) .
Cl1 O4 1.440(4) 3_565
Cl1 O4 1.440(4) 2_665
Cl1 O3 1.441(4) 2_665
Cl1 O3 1.441(4) .
Cl1 O3 1.441(4) 3_565
Cl1 O2 1.441(4) 2_665
Cl1 O2 1.441(4) .
Cl1 O2 1.441(4) 3_565
O1 O2 0.08(2) 3_565
O1 O4 0.19(4) 2_665
O2 O1 0.08(2) 2_665
O2 O4 0.17(4) 3_565
O3 O3 0.47(2) 3_565
O3 O3 0.47(2) 2_665
O4 O2 0.17(4) 2_665
O4 O1 0.19(4) 3_565
Cl11 O21 1.46(2) .
Cl11 O31 1.46(2) .
Cl11 O11 1.46(2) .
Cl11 O41 1.46(2) .

loop_
_geom_torsion_atom_site_label_1
_geom_torsion_atom_site_label_2
_geom_torsion_atom_site_label_3
_geom_torsion_atom_site_label_4
_geom_torsion
_geom_torsion_site_symmetry_1
_geom_torsion_site_symmetry_4
C5 N1 N2 N3 -0.1(2) . .
C1 N1 N2 N3 -179.90(15) . .
N1 N2 N3 N4 -0.1(2) . .
N2 N3 N4 C5 0.2(2) . .
N2 N3 N4 Fe -165.77(13) . .
N4 Fe N4 C5 -18.79(11) 4 .
N4 Fe N4 C5 115.50(17) 5 .
N4 Fe N4 C5 26.66(14) 6 .
N4 Fe N4 C5 -153.34(14) 3 .
N4 Fe N4 C5 -64.50(17) 2 .
N4 Fe N4 N3 143.76(17) 4 .
N4 Fe N4 N3 -81.95(11) 5 .
N4 Fe N4 N3 -170.79(14) 6 .
N4 Fe N4 N3 9.21(14) 3 .
N4 Fe N4 N3 98.05(11) 2 .
C5 N1 C1 C2 -94.5(2) . .
N2 N1 C1 C2 85.3(2) . .
N1 C1 C2 C1 -68.4(3) . 2_655
N1 C1 C2 C1 167.92(14) . 3_665
N3 N4 C5 N1 -0.27(19) . .
Fe N4 C5 N1 164.44(11) . .
N2 N1 C5 N4 0.21(19) . .
C1 N1 C5 N4 -179.97(15) . .
O1 Cl1 O1 O2 163(29) 3_565 3_565
O1 Cl1 O1 O2 52(31) 2_665 3_565
O4 Cl1 O1 O2 170(29) . 3_565
O4 Cl1 O1 O2 46(30) 3_565 3_565
O4 Cl1 O1 O2 -63(25) 2_665 3_565
O3 Cl1 O1 O2 -73(31) 2_665 3_565
O3 Cl1 O1 O2 -63(29) . 3_565
O3 Cl1 O1 O2 -83(29) 3_565 3_565
O2 Cl1 O1 O2 165(30) 2_665 3_565
O2 Cl1 O1 O2 53(29) . 3_565
O1 Cl1 O1 O4 -134(6) 3_565 2_665
O1 Cl1 O1 O4 115(7) 2_665 2_665
O4 Cl1 O1 O4 -127(6) . 2_665
O4 Cl1 O1 O4 109(6) 3_565 2_665
O3 Cl1 O1 O4 -10(7) 2_665 2_665
O3 Cl1 O1 O4 0(6) . 2_665
O3 Cl1 O1 O4 -20(6) 3_565 2_665
O2 Cl1 O1 O4 -132(7) 2_665 2_665
O2 Cl1 O1 O4 116(6) . 2_665
O2 Cl1 O1 O4 63(25) 3_565 2_665
O1 Cl1 O2 O1 -129(31) 3_565 2_665
O1 Cl1 O2 O1 -18(30) . 2_665
O4 Cl1 O2 O1 -135(30) . 2_665
O4 Cl1 O2 O1 91(25) 3_565 2_665
O4 Cl1 O2 O1 -11(30) 2_665 2_665
O3 Cl1 O2 O1 118(29) 2_665 2_665
O3 Cl1 O2 O1 98(29) . 2_665
O3 Cl1 O2 O1 109(31) 3_565 2_665
O2 Cl1 O2 O1 -128(29) 2_665 2_665
O2 Cl1 O2 O1 -15(31) 3_565 2_665
O1 Cl1 O2 O4 140(7) 3_565 3_565
O1 Cl1 O2 O4 -91(25) 2_665 3_565
O1 Cl1 O2 O4 -109(7) . 3_565
O4 Cl1 O2 O4 135(7) . 3_565
O4 Cl1 O2 O4 -101(7) 2_665 3_565
O3 Cl1 O2 O4 27(7) 2_665 3_565
O3 Cl1 O2 O4 8(7) . 3_565
O3 Cl1 O2 O4 18(8) 3_565 3_565
O2 Cl1 O2 O4 141(6) 2_665 3_565
O2 Cl1 O2 O4 -106(8) 3_565 3_565
O1 Cl1 O3 O3 30(6) 3_565 3_565
O1 Cl1 O3 O3 154(5) 2_665 3_565
O1 Cl1 O3 O3 -93(6) . 3_565
O4 Cl1 O3 O3 29(6) . 3_565
O4 Cl1 O3 O3 151(5) 3_565 3_565
O4 Cl1 O3 O3 -93(5) 2_665 3_565
O3 Cl1 O3 O3 60.88(8) 2_665 3_565
O2 Cl1 O3 O3 27(6) 2_665 3_565
O2 Cl1 O3 O3 150(6) . 3_565
O2 Cl1 O3 O3 -96(5) 3_565 3_565
O1 Cl1 O3 O3 -31(6) 3_565 2_665
O1 Cl1 O3 O3 93(5) 2_665 2_665
O1 Cl1 O3 O3 -154(6) . 2_665
O4 Cl1 O3 O3 -32(6) . 2_665
O4 Cl1 O3 O3 90(5) 3_565 2_665
O4 Cl1 O3 O3 -154(5) 2_665 2_665
O3 Cl1 O3 O3 -60.88(7) 3_565 2_665
O2 Cl1 O3 O3 -34(6) 2_665 2_665
O2 Cl1 O3 O3 89(6) . 2_665
O2 Cl1 O3 O3 -157(5) 3_565 2_665
O1 Cl1 O4 O2 26(4) 3_565 2_665
O1 Cl1 O4 O2 74(7) 2_665 2_665
O1 Cl1 O4 O2 -41(8) . 2_665
O4 Cl1 O4 O2 81(7) 3_565 2_665
O4 Cl1 O4 O2 -47(7) 2_665 2_665
O3 Cl1 O4 O2 -173(7) 2_665 2_665
O3 Cl1 O4 O2 -163(8) . 2_665
O3 Cl1 O4 O2 -154(7) 3_565 2_665
O2 Cl1 O4 O2 76(8) . 2_665
O2 Cl1 O4 O2 -40(7) 3_565 2_665
O1 Cl1 O4 O1 47(6) 2_665 3_565
O1 Cl1 O4 O1 -67(7) . 3_565
O4 Cl1 O4 O1 55(6) 3_565 3_565
O4 Cl1 O4 O1 -74(6) 2_665 3_565
O3 Cl1 O4 O1 161(6) 2_665 3_565
O3 Cl1 O4 O1 171(7) . 3_565
O3 Cl1 O4 O1 180(6) 3_565 3_565
O2 Cl1 O4 O1 -26(4) 2_665 3_565
O2 Cl1 O4 O1 50(7) . 3_565
O2 Cl1 O4 O1 -67(6) 3_565 3_565
